data_1544717
loop_
_publ_author_name
'Ohgaki, M.'
'Tanaka, K.'
'Marumo, F.'

_publ_section_title
;
 Anharmonic thermal vibration in a crystal of lithium(I) tantalum(V)
 trioxide, LiTaO3
;
_journal_name_full 'Mineralogical Journal'
_journal_page_first 373
_journal_page_last 382
_journal_volume 14
_journal_year 1989
_chemical_formula_sum 'Li O3 Ta'
_chemical_name_common LiTaO3
_chemical_name_mineral 'lithium tantalum trioxide'
_space_group_crystal_system trigonal
_space_group_IT_number 161
_space_group_name_Hall 'R 3 -2"c'
_space_group_name_H-M_alt 'R 3 c :H'
_cell_angle_alpha 90
_cell_angle_beta 90
_cell_angle_gamma 120
_cell_formula_units_Z 6
_cell_length_a 5.15329(7)
_cell_length_b 5.15329(7)
_cell_length_c 13.7806(5)
_cell_volume 316.933(13)
_cod_data_source_file LiTaO3.cif
_cod_data_source_block LiTaO3
_cod_original_formula_sum 'Li Ta O3'
_cod_database_code 1544717

loop_
_space_group_symop_id
_space_group_symop_operation_xyz
1 'x, y, z'
2 '-y, x-y, z'
3 '-x+y, -x, z'
4 '-y, -x, z+1/2'
5 '-x+y, y, z+1/2'
6 'x, x-y, z+1/2'
7 'x+2/3, y+1/3, z+1/3'
8 '-y+2/3, x-y+1/3, z+1/3'
9 '-x+y+2/3, -x+1/3, z+1/3'
10 '-y+2/3, -x+1/3, z+5/6'
11 '-x+y+2/3, y+1/3, z+5/6'
12 'x+2/3, x-y+1/3, z+5/6'
13 'x+1/3, y+2/3, z+2/3'
14 '-y+1/3, x-y+2/3, z+2/3'
15 '-x+y+1/3, -x+2/3, z+2/3'
16 '-y+1/3, -x+2/3, z+1/6'
17 '-x+y+1/3, y+2/3, z+1/6'
18 'x+1/3, x-y+2/3, z+1/6'

loop_
_atom_site_label
_atom_site_occupancy
_atom_site_fract_x
_atom_site_fract_y
_atom_site_fract_z
_atom_site_adp_type
_atom_site_B_iso_or_equiv
_atom_site_type_symbol
Li 1.0 0.000000 0.000000 0.2909(7) Biso 0.210000 Li
Ta 1.0 0.000000 0.000000 0.000000 Biso 0.352674 Ta
O 1.0 0.0495(4) 0.3425(4) 0.0749(7) Biso 0.485146 O

loop_
_atom_site_aniso_label
_atom_site_aniso_U_11
_atom_site_aniso_U_22
_atom_site_aniso_U_33
_atom_site_aniso_U_12
_atom_site_aniso_U_13
_atom_site_aniso_U_23
Li 0.00000 0.00000 0.00000 0.00000 0.00000 0.00000
Ta 0.00492 0.00492 0.00356 0.00246 0.00000 0.00000
O 0.00660 0.00590 0.00550 0.00280 -0.00160 -0.00260
